data_7048742
loop_
_publ_author_name
'Kimura, Shun'
'Uchida, Hikaru'
'Kusamoto, Tetsuro'
'Nishihara, Hiroshi'

_publ_section_title
;
 One-dimensional magnetic chain composed of Cu<sup>II</sup> and
 polychlorinated dipyridylphenylmethyl radical: temperature-dependent
 Jahn-Teller distortion correlated to \p-conjugation and magnetic
 properties.
;
_journal_issue 21
_journal_name_full 'Dalton transactions (Cambridge, England : 2003)'
_journal_page_first 7090
_journal_page_last 7093
_journal_paper_doi 10.1039/c8dt05104f
_journal_volume 48
_journal_year 2019
_chemical_formula_moiety 'C27 H8 Cl7 Cu F12 N2 O4'
_chemical_formula_sum 'C27 H8 Cl7 Cu F12 N2 O4'
_chemical_formula_weight 964.07
_space_group_crystal_system monoclinic
_space_group_IT_number 15
_space_group_name_Hall '-C 2yc'
_space_group_name_H-M_alt 'C 1 2/c 1'
_symmetry_space_group_name_Hall '-C 2yc'
_symmetry_space_group_name_H-M 'C 1 2/c 1'
_atom_sites_solution_hydrogens geom
_atom_sites_solution_primary direct
_atom_sites_solution_secondary difmap
_audit_update_record
;
2019-01-14 deposited with the CCDC.
2019-01-21 downloaded from the CCDC.
;
_cell_angle_alpha 90.0000
_cell_angle_beta 102.022(14)
_cell_angle_gamma 90.0000
_cell_formula_units_Z 4
_cell_length_a 15.566(14)
_cell_length_b 11.161(9)
_cell_length_c 21.302(16)
_cell_measurement_reflns_used 4259
_cell_measurement_temperature 298
_cell_measurement_theta_max 27.50
_cell_measurement_theta_min 3.20
_cell_volume 3620(5)
_computing_cell_refinement 'CrystalClear-SM Expert 2.0 r3'
_computing_data_collection 'CrystalClear-SM Expert 2.0 r3 (Rigaku, 2009)'
_computing_data_reduction 'CrystalClear-SM Expert 2.0 r3'
_computing_molecular_graphics 'CrystalStructure 4.3'
_computing_publication_material 'CrystalStructure 4.3 (Rigaku, 2018)'
_computing_structure_refinement 'SHELXL97 (Sheldrick, 2008)'
_computing_structure_solution 'SIR2004 (Burla, et al., 2005)'
_diffrn_ambient_temperature 298
_diffrn_detector_area_resol_mean 7.111
_diffrn_measured_fraction_theta_full 0.986
_diffrn_measured_fraction_theta_max 0.986
_diffrn_measurement_device_type 'Rigaku Saturn724'
_diffrn_measurement_method \w
_diffrn_radiation_type 'Mo K\a'
_diffrn_radiation_wavelength 0.71075
_diffrn_reflns_av_R_equivalents 0.0929
_diffrn_reflns_av_unetI/netI 0.0806
_diffrn_reflns_Laue_measured_fraction_full 0.000
_diffrn_reflns_Laue_measured_fraction_max 0.000
_diffrn_reflns_limit_h_max 20
_diffrn_reflns_limit_h_min -20
_diffrn_reflns_limit_k_max 13
_diffrn_reflns_limit_k_min -14
_diffrn_reflns_limit_l_max 27
_diffrn_reflns_limit_l_min -22
_diffrn_reflns_number 14086
_diffrn_reflns_point_group_measured_fraction_full 0.000
_diffrn_reflns_point_group_measured_fraction_max 0.000
_diffrn_reflns_theta_full 27.470
_diffrn_reflns_theta_max 27.470
_diffrn_reflns_theta_min 3.168
_diffrn_standards_number 0
_exptl_absorpt_coefficient_mu 1.218
_exptl_absorpt_correction_T_max 0.964
_exptl_absorpt_correction_T_min 0.780
_exptl_absorpt_correction_type multi-scan
_exptl_absorpt_process_details 'REQAB (Rigaku, 1998)'
_exptl_crystal_colour red
_exptl_crystal_density_diffrn 1.769
_exptl_crystal_density_method 'not measured'
_exptl_crystal_description chip
_exptl_crystal_F_000 1888.00
_exptl_crystal_size_max 0.140
_exptl_crystal_size_mid 0.070
_exptl_crystal_size_min 0.030
_refine_diff_density_max 0.34
_refine_diff_density_min -0.37
_refine_ls_extinction_method none
_refine_ls_goodness_of_fit_ref 1.098
_refine_ls_hydrogen_treatment constr
_refine_ls_number_parameters 243
_refine_ls_number_reflns 4092
_refine_ls_number_restraints 0
_refine_ls_R_factor_all 0.1377
_refine_ls_R_factor_gt 0.0943
_refine_ls_shift/su_max 0.000
_refine_ls_structure_factor_coef Fsqd
_refine_ls_weighting_details 'w = 1/[\s^2^(Fo^2^)+(0.0847P)^2^+11.3251P] where P=(Fo^2^+2Fc^2^)/3'
_refine_ls_weighting_scheme calc
_refine_ls_wR_factor_gt 0.2029
_refine_ls_wR_factor_ref 0.2281
_reflns_number_gt 2775
_reflns_number_total 4092
_reflns_threshold_expression F^2^>2.0\s(F^2^)
_cod_data_source_file c8dt05104f2.cif
_cod_data_source_block cubis_298K
_cod_depositor_comments 'Adding full bibliography for 7048738--7048744.cif.'
_cod_database_code 7048742

loop_
_symmetry_equiv_pos_as_xyz
'x, y, z'
'-x, y, -z+1/2'
'x+1/2, y+1/2, z'
'-x+1/2, y+1/2, -z+1/2'
'-x, -y, -z'
'x, -y, z-1/2'
'-x+1/2, -y+1/2, -z'
'x+1/2, -y+1/2, z-1/2'

loop_
_atom_site_label
_atom_site_type_symbol
_atom_site_fract_x
_atom_site_fract_y
_atom_site_fract_z
_atom_site_U_iso_or_equiv
_atom_site_adp_type
_atom_site_occupancy
_atom_site_symmetry_multiplicity
_atom_site_calc_flag
_atom_site_refinement_flags
Cu1 Cu 0.2500 0.2500 0.5000 0.0477(3) Uani 1 2 d S
Cl1 Cl 0.12740(13) 0.20265(16) 0.22869(8) 0.0651(5) Uani 1 1 d .
Cl2 Cl -0.02935(13) -0.07282(17) 0.38614(9) 0.0725(6) Uani 1 1 d .
Cl3 Cl 0.0000 -0.5351(3) 0.2500 0.144(2) Uani 1 2 d S
Cl4 Cl 0.17876(12) -0.12552(19) 0.28170(12) 0.0889(7) Uani 1 1 d .
F1 F 0.4724(4) 0.0990(7) 0.4034(3) 0.137(2) Uani 1 1 d .
F2 F 0.4447(7) -0.0779(7) 0.4179(5) 0.204(5) Uani 1 1 d .
F3 F 0.3608(5) 0.0225(9) 0.3492(3) 0.167(3) Uani 1 1 d .
F4 F 0.1608(5) -0.1364(5) 0.5454(4) 0.136(2) Uani 1 1 d .
F5 F 0.2421(5) -0.0718(5) 0.6310(3) 0.125(2) Uani 1 1 d .
F6 F 0.2932(5) -0.1985(5) 0.5738(3) 0.130(2) Uani 1 1 d .
O1 O 0.3384(3) 0.1745(4) 0.4542(2) 0.0677(13) Uani 1 1 d .
O2 O 0.2380(3) 0.0986(4) 0.5453(2) 0.0572(11) Uani 1 1 d .
N1 N 0.1444(4) 0.1866(5) 0.4150(2) 0.0603(15) Uani 1 1 d .
C1 C 0.0000 0.0010(7) 0.2500 0.0373(16) Uani 1 2 d S
C2 C 0.1516(5) 0.2164(5) 0.3558(3) 0.0588(18) Uani 1 1 d .
H2 H 0.1894 0.2785 0.3507 0.071 Uiso 1 1 calc R
C3 C 0.1057(4) 0.1597(5) 0.3015(3) 0.0465(14) Uani 1 1 d .
C4 C 0.0478(4) 0.0647(5) 0.3062(3) 0.0392(12) Uani 1 1 d .
C5 C 0.0402(4) 0.0371(5) 0.3690(3) 0.0467(14) Uani 1 1 d .
C6 C 0.0881(5) 0.1000(6) 0.4209(3) 0.0572(16) Uani 1 1 d .
H6 H 0.0803 0.0806 0.4618 0.069 Uiso 1 1 calc R
C7 C 0.0000 -0.3801(8) 0.2500 0.080(4) Uani 1 2 d S
C8 C 0.0791(6) -0.3208(6) 0.2655(4) 0.074(2) Uani 1 1 d .
H8 H 0.1318 -0.3627 0.2756 0.089 Uiso 1 1 calc R
C9 C 0.0778(5) -0.1979(6) 0.2658(3) 0.0558(16) Uani 1 1 d .
C10 C 0.0000 -0.1307(7) 0.2500 0.0456(19) Uani 1 2 d S
C11 C 0.4099(8) 0.0265(9) 0.4073(5) 0.099(3) Uani 1 1 d .
C12 C 0.3545(5) 0.0646(7) 0.4554(3) 0.0648(18) Uani 1 1 d .
C13 C 0.3247(5) -0.0232(7) 0.4914(4) 0.072(2) Uani 1 1 d .
H13 H 0.3417 -0.1021 0.4868 0.086 Uiso 1 1 calc R
C14 C 0.2708(4) 0.0009(6) 0.5337(3) 0.0561(16) Uani 1 1 d .
C15 C 0.2417(7) -0.1028(7) 0.5712(4) 0.083(3) Uani 1 1 d .

loop_
_atom_site_aniso_label
_atom_site_aniso_U_11
_atom_site_aniso_U_22
_atom_site_aniso_U_33
_atom_site_aniso_U_23
_atom_site_aniso_U_13
_atom_site_aniso_U_12
Cu1 0.0569(7) 0.0463(6) 0.0375(6) -0.0042(4) 0.0040(4) -0.0121(5)
Cl1 0.0778(12) 0.0681(10) 0.0551(10) -0.0036(8) 0.0268(8) -0.0316(9)
Cl2 0.0808(13) 0.0773(12) 0.0658(11) 0.0068(9) 0.0297(9) -0.0313(10)
Cl3 0.269(6) 0.0339(14) 0.165(4) 0.000 0.124(4) 0.000
Cl4 0.0471(11) 0.0806(13) 0.1357(19) -0.0051(12) 0.0116(11) 0.0224(9)
F1 0.117(5) 0.147(6) 0.167(6) -0.011(5) 0.078(5) -0.020(4)
F2 0.309(12) 0.123(6) 0.242(9) 0.051(6) 0.204(9) 0.088(7)
F3 0.136(6) 0.289(10) 0.089(4) -0.062(5) 0.051(4) -0.030(6)
F4 0.127(5) 0.102(4) 0.182(6) 0.031(4) 0.034(5) -0.046(4)
F5 0.174(6) 0.124(5) 0.089(4) 0.042(3) 0.057(4) 0.019(4)
F6 0.181(7) 0.080(3) 0.148(5) 0.051(3) 0.075(5) 0.035(4)
O1 0.083(4) 0.060(3) 0.060(3) 0.001(2) 0.016(3) -0.013(3)
O2 0.072(3) 0.052(3) 0.047(2) -0.0044(19) 0.011(2) -0.011(2)
N1 0.084(4) 0.053(3) 0.047(3) -0.011(2) 0.022(3) -0.018(3)
C1 0.027(4) 0.043(4) 0.046(4) 0.000 0.017(3) 0.000
C2 0.080(5) 0.041(3) 0.061(4) -0.013(3) 0.026(4) -0.021(3)
C3 0.053(4) 0.038(3) 0.051(3) 0.004(2) 0.017(3) -0.003(3)
C4 0.040(3) 0.034(3) 0.046(3) 0.005(2) 0.014(2) 0.004(2)
C5 0.047(3) 0.041(3) 0.057(4) 0.004(3) 0.023(3) -0.004(3)
C6 0.067(4) 0.058(4) 0.052(4) 0.001(3) 0.026(3) -0.004(3)
C7 0.148(12) 0.031(5) 0.074(7) 0.000 0.055(8) 0.000
C8 0.104(7) 0.047(4) 0.079(5) 0.012(4) 0.034(5) 0.026(4)
C9 0.069(4) 0.042(3) 0.059(4) 0.003(3) 0.019(3) 0.011(3)
C10 0.049(5) 0.041(4) 0.047(5) 0.000 0.011(4) 0.000
C11 0.126(9) 0.086(7) 0.094(7) -0.004(5) 0.042(7) -0.005(6)
C12 0.067(5) 0.069(5) 0.056(4) -0.004(3) 0.009(3) -0.004(4)
C13 0.088(6) 0.055(4) 0.080(5) 0.008(4) 0.032(4) 0.002(4)
C14 0.059(4) 0.056(4) 0.050(4) 0.002(3) 0.003(3) -0.011(3)
C15 0.120(8) 0.060(5) 0.076(6) 0.024(4) 0.033(5) 0.008(5)

loop_
_atom_type_symbol
_atom_type_description
_atom_type_scat_dispersion_real
_atom_type_scat_dispersion_imag
_atom_type_scat_source
C C 0.0033 0.0016
;
International Tables for Crystallography
(Vol. C, Tables 4.2.6.8 and 6.1.1.4)
;
H H 0.0000 0.0000
;
International Tables for Crystallography
(Vol. C, Table 6.1.1.4)
;
Cl Cl 0.1484 0.1585
;
International Tables for Crystallography
(Vol. C, Tables 4.2.6.8 and 6.1.1.4)
;
Cu Cu 0.3201 1.2651
;
International Tables for Crystallography
(Vol. C, Tables 4.2.6.8 and 6.1.1.4)
;
F F 0.0171 0.0103
;
International Tables for Crystallography
(Vol. C, Tables 4.2.6.8 and 6.1.1.4)
;
N N 0.0061 0.0033
;
International Tables for Crystallography
(Vol. C, Tables 4.2.6.8 and 6.1.1.4)
;
O O 0.0106 0.0060
;
International Tables for Crystallography
(Vol. C, Tables 4.2.6.8 and 6.1.1.4)
;

loop_
_geom_angle_atom_site_label_1
_geom_angle_atom_site_label_2
_geom_angle_atom_site_label_3
_geom_angle
_geom_angle_site_symmetry_1
_geom_angle_site_symmetry_3
O2 Cu1 O2 180.000(1) 7_556 .
O2 Cu1 O1 88.72(19) 7_556 .
O2 Cu1 O1 91.28(19) . .
O2 Cu1 O1 91.28(19) 7_556 7_556
O2 Cu1 O1 88.72(19) . 7_556
O1 Cu1 O1 180.0(2) . 7_556
O2 Cu1 N1 89.83(19) 7_556 7_556
O2 Cu1 N1 90.17(19) . 7_556
O1 Cu1 N1 93.5(2) . 7_556
O1 Cu1 N1 86.5(2) 7_556 7_556
O2 Cu1 N1 90.17(19) 7_556 .
O2 Cu1 N1 89.83(19) . .
O1 Cu1 N1 86.5(2) . .
O1 Cu1 N1 93.5(2) 7_556 .
N1 Cu1 N1 180.000(1) 7_556 .
C12 O1 Cu1 123.4(5) . .
C14 O2 Cu1 124.4(4) . .
C6 N1 C2 117.3(6) . .
C6 N1 Cu1 122.0(4) . .
C2 N1 Cu1 118.9(5) . .
C4 C1 C4 121.6(6) . 2
C4 C1 C10 119.2(3) . .
C4 C1 C10 119.2(3) 2 .
N1 C2 C3 123.2(6) . .
N1 C2 H2 118.4 . .
C3 C2 H2 118.4 . .
C2 C3 C4 120.9(5) . .
C2 C3 Cl1 117.5(5) . .
C4 C3 Cl1 121.5(5) . .
C5 C4 C3 114.6(5) . .
C5 C4 C1 123.2(5) . .
C3 C4 C1 122.3(5) . .
C4 C5 C6 120.7(5) . .
C4 C5 Cl2 122.7(5) . .
C6 C5 Cl2 116.6(4) . .
N1 C6 C5 123.2(6) . .
N1 C6 H6 118.4 . .
C5 C6 H6 118.4 . .
C8 C7 C8 122.4(9) . 2
C8 C7 Cl3 118.8(5) . .
C8 C7 Cl3 118.8(5) 2 .
C9 C8 C7 118.0(8) . .
C9 C8 H8 121.0 . .
C7 C8 H8 121.0 . .
C8 C9 C10 123.1(7) . .
C8 C9 Cl4 116.9(6) . .
C10 C9 Cl4 119.9(5) . .
C9 C10 C9 115.4(8) . 2
C9 C10 C1 122.3(4) . .
C9 C10 C1 122.3(4) 2 .
F2 C11 F3 106.1(10) . .
F2 C11 F1 106.7(11) . .
F3 C11 F1 105.2(9) . .
F2 C11 C12 114.2(8) . .
F3 C11 C12 110.0(9) . .
F1 C11 C12 114.1(8) . .
O1 C12 C13 128.1(7) . .
O1 C12 C11 113.4(7) . .
C13 C12 C11 118.4(7) . .
C12 C13 C14 123.0(7) . .
C12 C13 H13 118.5 . .
C14 C13 H13 118.5 . .
O2 C14 C13 129.0(6) . .
O2 C14 C15 112.2(6) . .
C13 C14 C15 118.8(7) . .
F5 C15 F6 106.7(7) . .
F5 C15 F4 106.9(9) . .
F6 C15 F4 107.7(8) . .
F5 C15 C14 111.4(7) . .
F6 C15 C14 112.8(8) . .
F4 C15 C14 111.0(7) . .

loop_
_geom_bond_atom_site_label_1
_geom_bond_atom_site_label_2
_geom_bond_distance
_geom_bond_site_symmetry_2
Cu1 O2 1.974(4) 7_556
Cu1 O2 1.974(4) .
Cu1 O1 2.029(5) .
Cu1 O1 2.029(5) 7_556
Cu1 N1 2.289(6) 7_556
Cu1 N1 2.289(6) .
Cl1 C3 1.723(6) .
Cl2 C5 1.725(6) .
Cl3 C7 1.730(10) .
Cl4 C9 1.737(8) .
F1 C11 1.281(11) .
F2 C11 1.285(11) .
F3 C11 1.312(12) .
F4 C15 1.319(11) .
F5 C15 1.319(10) .
F6 C15 1.330(10) .
O1 C12 1.251(8) .
O2 C14 1.251(8) .
N1 C6 1.328(8) .
N1 C2 1.332(8) .
C1 C4 1.456(7) .
C1 C4 1.456(7) 2
C1 C10 1.470(11) .
C2 C3 1.380(9) .
C2 H2 0.9300 .
C3 C4 1.408(8) .
C4 C5 1.401(8) .
C5 C6 1.389(9) .
C6 H6 0.9300 .
C7 C8 1.376(10) .
C7 C8 1.376(10) 2
C8 C9 1.372(9) .
C8 H8 0.9300 .
C9 C10 1.404(8) .
C10 C9 1.404(8) 2
C11 C12 1.531(12) .
C12 C13 1.382(10) .
C13 C14 1.379(10) .
C13 H13 0.9300 .
C14 C15 1.528(10) .

loop_
_geom_torsion_atom_site_label_1
_geom_torsion_atom_site_label_2
_geom_torsion_atom_site_label_3
_geom_torsion_atom_site_label_4
_geom_torsion
_geom_torsion_site_symmetry_1
_geom_torsion_site_symmetry_4
O2 Cu1 O1 C12 -170.2(5) 7_556 .
O2 Cu1 O1 C12 9.8(5) . .
O1 Cu1 O1 C12 -52(100) 7_556 .
N1 Cu1 O1 C12 100.1(5) 7_556 .
N1 Cu1 O1 C12 -79.9(5) . .
O2 Cu1 O2 C14 40(100) 7_556 .
O1 Cu1 O2 C14 -8.3(5) . .
O1 Cu1 O2 C14 171.7(5) 7_556 .
N1 Cu1 O2 C14 -101.8(5) 7_556 .
N1 Cu1 O2 C14 78.2(5) . .
O2 Cu1 N1 C6 -160.3(5) 7_556 .
O2 Cu1 N1 C6 19.7(5) . .
O1 Cu1 N1 C6 111.0(5) . .
O1 Cu1 N1 C6 -69.0(5) 7_556 .
N1 Cu1 N1 C6 20(100) 7_556 .
O2 Cu1 N1 C2 35.4(5) 7_556 .
O2 Cu1 N1 C2 -144.6(5) . .
O1 Cu1 N1 C2 -53.3(5) . .
O1 Cu1 N1 C2 126.7(5) 7_556 .
N1 Cu1 N1 C2 -144(100) 7_556 .
C6 N1 C2 C3 -1.9(11) . .
Cu1 N1 C2 C3 163.1(5) . .
N1 C2 C3 C4 -0.3(10) . .
N1 C2 C3 Cl1 -176.1(6) . .
C2 C3 C4 C5 1.6(8) . .
Cl1 C3 C4 C5 177.2(4) . .
C2 C3 C4 C1 -178.5(6) . .
Cl1 C3 C4 C1 -2.9(8) . .
C4 C1 C4 C5 131.8(6) 2 .
C10 C1 C4 C5 -48.2(6) . .
C4 C1 C4 C3 -48.1(4) 2 .
C10 C1 C4 C3 131.9(4) . .
C3 C4 C5 C6 -0.7(8) . .
C1 C4 C5 C6 179.4(5) . .
C3 C4 C5 Cl2 177.9(4) . .
C1 C4 C5 Cl2 -2.0(8) . .
C2 N1 C6 C5 2.8(10) . .
Cu1 N1 C6 C5 -161.7(5) . .
C4 C5 C6 N1 -1.6(10) . .
Cl2 C5 C6 N1 179.7(5) . .
C8 C7 C8 C9 0.5(4) 2 .
Cl3 C7 C8 C9 -179.5(4) . .
C7 C8 C9 C10 -1.0(9) . .
C7 C8 C9 Cl4 -176.9(4) . .
C8 C9 C10 C9 0.5(5) . 2
Cl4 C9 C10 C9 176.3(6) . 2
C8 C9 C10 C1 -179.5(5) . .
Cl4 C9 C10 C1 -3.7(6) . .
C4 C1 C10 C9 -51.0(4) . .
C4 C1 C10 C9 129.0(4) 2 .
C4 C1 C10 C9 129.0(4) . 2
C4 C1 C10 C9 -51.0(4) 2 2
Cu1 O1 C12 C13 -7.2(11) . .
Cu1 O1 C12 C11 168.9(6) . .
F2 C11 C12 O1 164.1(10) . .
F3 C11 C12 O1 -76.8(10) . .
F1 C11 C12 O1 41.1(12) . .
F2 C11 C12 C13 -19.4(14) . .
F3 C11 C12 C13 99.7(10) . .
F1 C11 C12 C13 -142.4(9) . .
O1 C12 C13 C14 -0.8(13) . .
C11 C12 C13 C14 -176.7(8) . .
Cu1 O2 C14 C13 4.0(10) . .
Cu1 O2 C14 C15 -173.5(5) . .
C12 C13 C14 O2 2.7(13) . .
C12 C13 C14 C15 -179.9(8) . .
O2 C14 C15 F5 -42.3(10) . .
C13 C14 C15 F5 140.0(8) . .
O2 C14 C15 F6 -162.3(7) . .
C13 C14 C15 F6 20.0(12) . .
O2 C14 C15 F4 76.7(9) . .
C13 C14 C15 F4 -101.0(9) . .
